data_7708675
loop_
_publ_author_name
'Chang, Guoliang'
'Zhang, Peng'
'Yang, Wenjing'
'Dong, Yanhong'
'Xie, Shangqing'
'Sun, Hongjian'
'Li, Xiaoyan'
'Fuhr, Olaf'
'Fenske, Dieter'

_publ_section_title
;
 Synthesis of Silyl Iron Dinitrogen Complexes for Activation of Dihydrogen
 and Catalytic Silylation of Dinitrogen
;
_journal_name_full 'Dalton Transactions'
_journal_paper_doi 10.1039/D1DT02832D
_journal_year 2021
_chemical_formula_moiety 'C30 H49 Fe P3 Si'
_chemical_formula_sum 'C30 H49 Fe P3 Si'
_chemical_formula_weight 586.54
_space_group_crystal_system monoclinic
_space_group_IT_number 14
_space_group_name_Hall '-P 2yn'
_space_group_name_H-M_alt 'P 1 21/n 1'
_atom_sites_solution_hydrogens mixed
_atom_sites_solution_primary dual
_audit_creation_date 2019-12-13
_audit_creation_method
;
Olex2 1.2
(compiled 2018.05.29 svn.r3508 for OlexSys, GUI svn.r5506)
;
_audit_update_record
;
2019-12-18 deposited with the CCDC.	2021-11-02 downloaded from the CCDC.
;
_cell_angle_alpha 90
_cell_angle_beta 101.548(2)
_cell_angle_gamma 90
_cell_formula_units_Z 4
_cell_length_a 9.1606(2)
_cell_length_b 16.6565(3)
_cell_length_c 21.0567(3)
_cell_measurement_reflns_used 7902
_cell_measurement_temperature 172.99(10)
_cell_measurement_theta_max 76.0470
_cell_measurement_theta_min 3.4120
_cell_volume 3147.87(10)
_computing_cell_refinement 'CrysAlisPro 1.171.40.25a (Rigaku OD, 2018)'
_computing_data_collection 'CrysAlisPro 1.171.40.25a (Rigaku OD, 2018)'
_computing_data_reduction 'CrysAlisPro 1.171.40.25a (Rigaku OD, 2018)'
_computing_molecular_graphics 'Olex2 (Dolomanov et al., 2009)'
_computing_publication_material 'Olex2 (Dolomanov et al., 2009)'
_computing_structure_refinement 'ShelXL (Sheldrick, 2015)'
_computing_structure_solution 'ShelXT (Sheldrick, 2015)'
_diffrn_ambient_environment N~2~
_diffrn_ambient_temperature 172.99(10)
_diffrn_detector 'CCD plate'
_diffrn_detector_area_resol_mean 10.0000
_diffrn_detector_type HyPix
_diffrn_measured_fraction_theta_full 0.987
_diffrn_measured_fraction_theta_max 0.945
_diffrn_measurement_details
;
List of Runs (angles in degrees, time in seconds):

  # Type    Start    End  Width  t~exp~   \w     \q     \k     \f   Frames
#--------------------------------------------------------------------------
  1  \w    -72.00  -9.00   1.00    0.50    --  -48.45  82.00  18.00   63
  2  \w   -120.00 -23.00   1.00    0.50    --  -48.45 -82.00-102.00   97
  3  \w   -120.00 -72.00   1.00    0.50    --  -48.45-125.00  60.00   48
  4  \w     26.00  72.00   1.00    0.50    --   48.45  82.00  18.00   46
  5  \w      5.00  31.00   1.00    0.50    --   48.45 -82.00-102.00   26
  6  \w     46.00  71.00   1.00    0.50    --   48.45 -82.00-102.00   25
  7  \w    -95.00 -70.00   1.00    2.40    --  -86.25  82.00  18.00   25
  8  \w   -158.00-133.00   1.00    2.40    --  -86.25 -82.00-102.00   25
  9  \w   -114.00 -61.00   1.00    2.40    --  -86.25 -82.00-102.00   53
 10  \w     83.00 134.00   1.00    2.40    --  106.49  82.00  18.00   51
 11  \w     70.00 125.00   1.00    2.40    --  106.49 -82.00-102.00   55
 12  \w    153.00 178.00   1.00    2.40    --  106.49  82.00  18.00   25
 13  \w     34.00 118.00   1.00    2.40    --  106.49 -57.00 -90.00   84
 14  \w     94.00 177.00   1.00    2.40    --  106.49  19.00 -60.00   83
 15  \w     34.00 121.00   1.00    2.40    --  106.49 -57.00  60.00   87
 16  \w     92.00 177.00   1.00    2.40    --  106.49 125.00-150.00   85
;
_diffrn_measurement_device 'four-circle diffractometer'
_diffrn_measurement_device_type 'XtaLAB Synergy, Dualflex, HyPix'
_diffrn_measurement_method '\w scans'
_diffrn_orient_matrix_type 'CrysAlisPro convention (1999,Acta A55,543-557)'
_diffrn_orient_matrix_UB_11 -0.0613716000
_diffrn_orient_matrix_UB_12 0.0598923000
_diffrn_orient_matrix_UB_13 0.0439098000
_diffrn_orient_matrix_UB_21 -0.1371158000
_diffrn_orient_matrix_UB_22 -0.0541756000
_diffrn_orient_matrix_UB_23 -0.0017704000
_diffrn_orient_matrix_UB_31 0.0830745000
_diffrn_orient_matrix_UB_32 -0.0450734000
_diffrn_orient_matrix_UB_33 0.0603641000
_diffrn_radiation_monochromator mirror
_diffrn_radiation_probe x-ray
_diffrn_radiation_type CuK\a
_diffrn_radiation_wavelength 1.54184
_diffrn_reflns_av_R_equivalents 0.0547
_diffrn_reflns_av_unetI/netI 0.0545
_diffrn_reflns_Laue_measured_fraction_full 0.987
_diffrn_reflns_Laue_measured_fraction_max 0.945
_diffrn_reflns_limit_h_max 11
_diffrn_reflns_limit_h_min -11
_diffrn_reflns_limit_k_max 13
_diffrn_reflns_limit_k_min -20
_diffrn_reflns_limit_l_max 26
_diffrn_reflns_limit_l_min -26
_diffrn_reflns_number 19552
_diffrn_reflns_point_group_measured_fraction_full 0.987
_diffrn_reflns_point_group_measured_fraction_max 0.945
_diffrn_reflns_theta_full 67.684
_diffrn_reflns_theta_max 76.228
_diffrn_reflns_theta_min 3.410
_diffrn_source 'micro-focus sealed X-ray tube'
_diffrn_source_type 'PhotonJet (Cu) X-ray Source'
_exptl_absorpt_coefficient_mu 5.761
_exptl_absorpt_correction_T_max 1.00000
_exptl_absorpt_correction_T_min 0.74874
_exptl_absorpt_correction_type multi-scan
_exptl_absorpt_process_details
;
CrysAlisPro 1.171.40.25a (Rigaku Oxford Diffraction, 2018)
Empirical absorption correction using spherical harmonics,
 implemented in SCALE3 ABSPACK scaling algorithm.
;
_exptl_crystal_colour 'clear light yellow'
_exptl_crystal_colour_lustre clear
_exptl_crystal_colour_modifier light
_exptl_crystal_colour_primary yellow
_exptl_crystal_density_diffrn 1.238
_exptl_crystal_description block
_exptl_crystal_F_000 1256
_exptl_crystal_size_max 0.1
_exptl_crystal_size_mid 0.1
_exptl_crystal_size_min 0.1
_refine_diff_density_max 0.376
_refine_diff_density_min -0.315
_refine_diff_density_rms 0.065
_refine_ls_extinction_method none
_refine_ls_goodness_of_fit_ref 1.067
_refine_ls_hydrogen_treatment mixed
_refine_ls_matrix_type full
_refine_ls_number_parameters 338
_refine_ls_number_reflns 6230
_refine_ls_number_restraints 0
_refine_ls_restrained_S_all 1.067
_refine_ls_R_factor_all 0.0514
_refine_ls_R_factor_gt 0.0381
_refine_ls_shift/su_max 0.001
_refine_ls_shift/su_mean 0.000
_refine_ls_structure_factor_coef Fsqd
_refine_ls_weighting_details 'w=1/[\s^2^(Fo^2^)+3.4277P] where P=(Fo^2^+2Fc^2^)/3'
_refine_ls_weighting_scheme calc
_refine_ls_wR_factor_gt 0.0770
_refine_ls_wR_factor_ref 0.0886
_reflns_Friedel_coverage 0.000
_reflns_number_gt 5339
_reflns_number_total 6230
_reflns_threshold_expression 'I > 2\s(I)'
_cod_data_source_file d1dt02832d2.cif
_cod_data_source_block 191212l
_cod_database_code 7708675
_shelxl_version_number 2013-4
_chemical_oxdiff_formula FeSiPC
_shelx_space_group_comment
;
The symmetry employed for this shelxl refinement is uniquely defined
by the following loop, which should always be used as a source of
symmetry information in preference to the above space-group names.
They are only intended as comments.
;
_shelx_estimated_absorpt_t_max 0.597
_shelx_estimated_absorpt_t_min 0.597
_reflns_odcompleteness_completeness 98.92
_reflns_odcompleteness_iscentric 1
_reflns_odcompleteness_theta 66.97
_olex2_refinement_description
;
1. Fixed Uiso
 At 1.2 times of:
  All C(H) groups
 At 1.5 times of:
  All C(H,H,H) groups
2.a Ternary CH refined with riding coordinates:
 C20(H20), C23(H23)
2.b Aromatic/amide H refined with riding coordinates:
 C5(H5), C6(H6), C15(H15), C14(H14), C17(H17), C2(H2), C16(H16), C12(H12),
 C8(H8), C4(H4), C3(H3), C10(H10), C9(H9), C11(H11)
2.c Idealised Me refined as rotating group:
 C24(H24A,H24B,H24C), C19(H19A,H19B,H19C), C29(H29A,H29B,H29C), C25(H25A,H25B,
 H25C), C22(H22A,H22B,H22C), C21(H21A,H21B,H21C), C30(H30A,H30B,H30C), C27(H27A,
 H27B,H27C), C26(H26A,H26B,H26C), C28(H28A,H28B,H28C)
;
_olex2_submission_special_instructions 'No special instructions were received'
_oxdiff_exptl_absorpt_empirical_details
;
Empirical correction (ABSPACK) includes:
- Absorption correction using spherical harmonics
- Frame scaling
;
_oxdiff_exptl_absorpt_empirical_full_max 1.309
_oxdiff_exptl_absorpt_empirical_full_min 0.760

loop_
_space_group_symop_operation_xyz
'x, y, z'
'-x+1/2, y+1/2, -z+1/2'
'-x, -y, -z'
'x-1/2, -y-1/2, z-1/2'

loop_
_atom_site_label
_atom_site_type_symbol
_atom_site_fract_x
_atom_site_fract_y
_atom_site_fract_z
_atom_site_U_iso_or_equiv
_atom_site_adp_type
_atom_site_occupancy
_atom_site_site_symmetry_order
_atom_site_calc_flag
_atom_site_refinement_flags_posn
_atom_site_refinement_flags_adp
_atom_site_refinement_flags_occupancy
_atom_site_disorder_assembly
_atom_site_disorder_group
Fe1 Fe 0.32989(4) 0.18461(2) 0.60676(2) 0.01615(9) Uani 1 1 d . . . . .
P1 P 0.21634(7) 0.24268(4) 0.51672(3) 0.01758(13) Uani 1 1 d . . . . .
P2 P 0.32363(7) 0.08123(4) 0.66932(3) 0.02317(14) Uani 1 1 d . . . . .
P3 P 0.55965(7) 0.17262(4) 0.59078(3) 0.02256(14) Uani 1 1 d . . . . .
Si1 Si 0.26448(7) 0.29824(4) 0.65487(3) 0.01798(14) Uani 1 1 d . . . . .
C1 C 0.1903(3) 0.28417(14) 0.73259(11) 0.0213(5) Uani 1 1 d . . . . .
C18 C 0.0775(3) 0.31684(15) 0.53184(12) 0.0211(5) Uani 1 1 d . . . . .
C20 C 0.3188(3) 0.30324(16) 0.46438(12) 0.0249(5) Uani 1 1 d . . . . .
H20 H 0.4061 0.2716 0.4595 0.030 Uiso 1 1 calc R . . . .
C7 C 0.4061(3) 0.38355(15) 0.67587(11) 0.0247(5) Uani 1 1 d . . . . .
C5 C 0.2196(3) 0.28119(17) 0.84970(12) 0.0277(6) Uani 1 1 d . . . . .
H5 H 0.2803 0.2877 0.8904 0.033 Uiso 1 1 calc R . . . .
C13 C 0.1010(3) 0.34434(14) 0.59599(12) 0.0210(5) Uani 1 1 d . . . . .
C6 C 0.2775(3) 0.29466(16) 0.79459(12) 0.0245(5) Uani 1 1 d . . . . .
H6 H 0.3761 0.3110 0.7990 0.029 Uiso 1 1 calc R . . . .
C15 C -0.1134(3) 0.43210(16) 0.56542(14) 0.0321(6) Uani 1 1 d . . . . .
H15 H -0.1773 0.4704 0.5769 0.039 Uiso 1 1 calc R . . . .
C14 C 0.0039(3) 0.40225(15) 0.61170(13) 0.0259(5) Uani 1 1 d . . . . .
H14 H 0.0180 0.4213 0.6540 0.031 Uiso 1 1 calc R . . . .
C17 C -0.0402(3) 0.34726(16) 0.48545(12) 0.0257(5) Uani 1 1 d . . . . .
H17 H -0.0554 0.3288 0.4430 0.031 Uiso 1 1 calc R . . . .
C23 C 0.1026(3) 0.17430(16) 0.45602(11) 0.0238(5) Uani 1 1 d . . . . .
H23 H 0.0467 0.2080 0.4214 0.029 Uiso 1 1 calc R . . . .
C2 C 0.0430(3) 0.26077(18) 0.72908(12) 0.0304(6) Uani 1 1 d . . . . .
H2 H -0.0180 0.2532 0.6886 0.036 Uiso 1 1 calc R . . . .
C24 C -0.0107(3) 0.12756(17) 0.48534(14) 0.0312(6) Uani 1 1 d . . . . .
H24A H 0.0405 0.0912 0.5176 0.047 Uiso 1 1 calc GR . . . .
H24B H -0.0749 0.0978 0.4519 0.047 Uiso 1 1 calc GR . . . .
H24C H -0.0692 0.1643 0.5050 0.047 Uiso 1 1 calc GR . . . .
C16 C -0.1346(3) 0.40484(17) 0.50256(14) 0.0308(6) Uani 1 1 d . . . . .
H16 H -0.2124 0.4251 0.4715 0.037 Uiso 1 1 calc R . . . .
C19 C 0.3774(3) 0.38038(17) 0.49937(14) 0.0315(6) Uani 1 1 d . . . . .
H19A H 0.2956 0.4158 0.5010 0.047 Uiso 1 1 calc GR . . . .
H19B H 0.4453 0.4060 0.4765 0.047 Uiso 1 1 calc GR . . . .
H19C H 0.4283 0.3679 0.5427 0.047 Uiso 1 1 calc GR . . . .
C12 C 0.5500(3) 0.36815(18) 0.71030(13) 0.0332(6) Uani 1 1 d . . . . .
H12 H 0.5751 0.3159 0.7238 0.040 Uiso 1 1 calc R . . . .
C29 C 0.4049(4) -0.01455(17) 0.65006(16) 0.0383(7) Uani 1 1 d . . . . .
H29A H 0.3555 -0.0322 0.6078 0.057 Uiso 1 1 calc GR . . . .
H29B H 0.3924 -0.0541 0.6817 0.057 Uiso 1 1 calc GR . . . .
H29C H 0.5091 -0.0073 0.6507 0.057 Uiso 1 1 calc GR . . . .
C8 C 0.3748(4) 0.46281(16) 0.65625(13) 0.0314(6) Uani 1 1 d . . . . .
H8 H 0.2800 0.4757 0.6333 0.038 Uiso 1 1 calc R . . . .
C25 C 0.6653(3) 0.26004(17) 0.57234(14) 0.0321(6) Uani 1 1 d . . . . .
H25A H 0.6211 0.2803 0.5302 0.048 Uiso 1 1 calc GR . . . .
H25B H 0.7665 0.2446 0.5729 0.048 Uiso 1 1 calc GR . . . .
H25C H 0.6635 0.3010 0.6042 0.048 Uiso 1 1 calc GR . . . .
C22 C 0.1993(3) 0.11749(19) 0.42503(14) 0.0367(7) Uani 1 1 d . . . . .
H22A H 0.2695 0.1482 0.4068 0.055 Uiso 1 1 calc GR . . . .
H22B H 0.1372 0.0869 0.3915 0.055 Uiso 1 1 calc GR . . . .
H22C H 0.2521 0.0817 0.4574 0.055 Uiso 1 1 calc GR . . . .
C21 C 0.2345(3) 0.3235(2) 0.39599(13) 0.0359(7) Uani 1 1 d . . . . .
H21A H 0.2045 0.2747 0.3727 0.054 Uiso 1 1 calc GR . . . .
H21B H 0.2983 0.3536 0.3737 0.054 Uiso 1 1 calc GR . . . .
H21C H 0.1480 0.3548 0.3986 0.054 Uiso 1 1 calc GR . . . .
C30 C 0.1364(3) 0.04601(18) 0.67301(15) 0.0369(7) Uani 1 1 d . . . . .
H30A H 0.0858 0.0863 0.6931 0.055 Uiso 1 1 calc GR . . . .
H30B H 0.1433 -0.0026 0.6980 0.055 Uiso 1 1 calc GR . . . .
H30C H 0.0816 0.0358 0.6299 0.055 Uiso 1 1 calc GR . . . .
C4 C 0.0739(3) 0.25836(17) 0.84483(12) 0.0308(6) Uani 1 1 d . . . . .
H4 H 0.0357 0.2496 0.8820 0.037 Uiso 1 1 calc R . . . .
C3 C -0.0155(3) 0.2484(2) 0.78418(13) 0.0377(7) Uani 1 1 d . . . . .
H3 H -0.1148 0.2335 0.7803 0.045 Uiso 1 1 calc R . . . .
C10 C 0.6221(4) 0.5058(2) 0.70420(15) 0.0480(9) Uani 1 1 d . . . . .
H10 H 0.6933 0.5463 0.7132 0.058 Uiso 1 1 calc R . . . .
C27 C 0.6980(3) 0.1359(2) 0.65963(16) 0.0425(8) Uani 1 1 d . . . . .
H27A H 0.7023 0.1715 0.6958 0.064 Uiso 1 1 calc GR . . . .
H27B H 0.7939 0.1337 0.6479 0.064 Uiso 1 1 calc GR . . . .
H27C H 0.6704 0.0831 0.6713 0.064 Uiso 1 1 calc GR . . . .
C9 C 0.4814(4) 0.52296(19) 0.67009(14) 0.0437(8) Uani 1 1 d . . . . .
H9 H 0.4574 0.5752 0.6562 0.052 Uiso 1 1 calc R . . . .
C26 C 0.5924(3) 0.1034(2) 0.52764(17) 0.0413(7) Uani 1 1 d . . . . .
H26A H 0.5557 0.0511 0.5355 0.062 Uiso 1 1 calc GR . . . .
H26B H 0.6973 0.1003 0.5282 0.062 Uiso 1 1 calc GR . . . .
H26C H 0.5413 0.1224 0.4861 0.062 Uiso 1 1 calc GR . . . .
C11 C 0.6575(4) 0.4281(2) 0.72513(15) 0.0458(8) Uani 1 1 d . . . . .
H11 H 0.7519 0.4160 0.7488 0.055 Uiso 1 1 calc R . . . .
C28 C 0.4035(4) 0.09013(19) 0.75609(13) 0.0400(7) Uani 1 1 d . . . . .
H28A H 0.5084 0.1006 0.7620 0.060 Uiso 1 1 calc GR . . . .
H28B H 0.3879 0.0410 0.7776 0.060 Uiso 1 1 calc GR . . . .
H28C H 0.3560 0.1335 0.7741 0.060 Uiso 1 1 calc GR . . . .
H1 H 0.404(4) 0.229(2) 0.6643(17) 0.052(10) Uiso 1 1 d . . . . .
H H 0.287(3) 0.1142(17) 0.5648(13) 0.027(7) Uiso 1 1 d . . . . .
HA H 0.186(4) 0.188(2) 0.6177(16) 0.049(10) Uiso 1 1 d . . . . .

loop_
_atom_site_aniso_label
_atom_site_aniso_U_11
_atom_site_aniso_U_22
_atom_site_aniso_U_33
_atom_site_aniso_U_23
_atom_site_aniso_U_13
_atom_site_aniso_U_12
Fe1 0.01655(18) 0.01537(18) 0.01606(17) 0.00038(14) 0.00212(13) -0.00113(14)
P1 0.0190(3) 0.0189(3) 0.0150(3) 0.0003(2) 0.0038(2) 0.0002(2)
P2 0.0276(3) 0.0181(3) 0.0234(3) 0.0036(2) 0.0042(2) -0.0005(3)
P3 0.0165(3) 0.0219(3) 0.0287(3) -0.0009(3) 0.0033(2) -0.0010(2)
Si1 0.0211(3) 0.0164(3) 0.0164(3) -0.0007(2) 0.0036(2) -0.0026(2)
C1 0.0251(13) 0.0181(11) 0.0213(11) -0.0002(9) 0.0058(10) -0.0017(10)
C18 0.0191(12) 0.0219(12) 0.0230(12) 0.0032(10) 0.0062(9) -0.0006(10)
C20 0.0257(13) 0.0295(14) 0.0214(12) 0.0057(10) 0.0092(10) 0.0023(11)
C7 0.0337(14) 0.0245(13) 0.0179(11) -0.0042(10) 0.0101(10) -0.0122(11)
C5 0.0331(15) 0.0328(14) 0.0160(11) -0.0009(10) 0.0019(10) 0.0011(12)
C13 0.0237(12) 0.0174(11) 0.0228(11) 0.0004(10) 0.0070(10) -0.0025(10)
C6 0.0209(12) 0.0281(13) 0.0233(12) 0.0002(10) 0.0019(10) 0.0006(10)
C15 0.0358(15) 0.0199(13) 0.0437(16) 0.0029(12) 0.0150(13) 0.0087(12)
C14 0.0307(14) 0.0203(12) 0.0283(13) -0.0018(10) 0.0099(11) 0.0022(11)
C17 0.0224(13) 0.0298(14) 0.0243(12) 0.0063(11) 0.0030(10) 0.0016(11)
C23 0.0278(13) 0.0243(13) 0.0180(11) -0.0009(10) 0.0018(10) 0.0004(11)
C2 0.0320(15) 0.0399(16) 0.0190(11) -0.0010(11) 0.0045(10) -0.0115(12)
C24 0.0252(14) 0.0319(15) 0.0329(14) -0.0021(12) -0.0030(11) -0.0065(12)
C16 0.0250(13) 0.0303(14) 0.0366(14) 0.0118(12) 0.0047(11) 0.0076(12)
C19 0.0365(15) 0.0289(14) 0.0320(14) 0.0060(12) 0.0134(12) -0.0052(12)
C12 0.0327(15) 0.0351(16) 0.0311(14) -0.0020(12) 0.0043(12) -0.0101(13)
C29 0.0460(18) 0.0226(14) 0.0489(18) 0.0042(13) 0.0156(14) 0.0013(13)
C8 0.0450(17) 0.0255(14) 0.0250(13) -0.0046(11) 0.0101(12) -0.0088(12)
C25 0.0241(14) 0.0326(15) 0.0413(15) -0.0010(13) 0.0104(12) -0.0040(11)
C22 0.0379(16) 0.0400(16) 0.0301(14) -0.0149(13) 0.0022(12) 0.0040(13)
C21 0.0426(17) 0.0464(18) 0.0211(13) 0.0115(12) 0.0120(12) 0.0010(14)
C30 0.0411(17) 0.0335(15) 0.0387(15) 0.0085(13) 0.0140(13) -0.0072(13)
C4 0.0406(16) 0.0351(15) 0.0200(12) 0.0013(11) 0.0139(11) -0.0043(13)
C3 0.0315(15) 0.0542(19) 0.0286(13) -0.0014(13) 0.0089(12) -0.0160(14)
C10 0.061(2) 0.0461(19) 0.0363(16) -0.0101(14) 0.0084(15) -0.0361(17)
C27 0.0262(15) 0.0453(18) 0.0501(18) 0.0111(15) -0.0062(13) -0.0025(13)
C9 0.072(2) 0.0270(15) 0.0319(15) -0.0052(12) 0.0110(15) -0.0201(16)
C26 0.0258(14) 0.0421(18) 0.058(2) -0.0157(15) 0.0136(14) 0.0000(13)
C11 0.0418(18) 0.055(2) 0.0375(16) -0.0063(15) -0.0008(14) -0.0224(16)
C28 0.053(2) 0.0349(16) 0.0277(14) 0.0083(12) -0.0035(13) -0.0002(14)

loop_
_atom_type_symbol
_atom_type_description
_atom_type_scat_dispersion_real
_atom_type_scat_dispersion_imag
_atom_type_scat_source
C C 0.0181 0.0091 'International Tables Vol C Tables 4.2.6.8 and 6.1.1.4'
H H 0.0000 0.0000 'International Tables Vol C Tables 4.2.6.8 and 6.1.1.4'
Fe Fe -1.1336 3.1974 'International Tables Vol C Tables 4.2.6.8 and 6.1.1.4'
P P 0.2955 0.4335 'International Tables Vol C Tables 4.2.6.8 and 6.1.1.4'
Si Si 0.2541 0.3302 'International Tables Vol C Tables 4.2.6.8 and 6.1.1.4'

loop_
_geom_angle_atom_site_label_1
_geom_angle_atom_site_label_2
_geom_angle_atom_site_label_3
_geom_angle
_geom_angle_site_symmetry_1
_geom_angle_site_symmetry_3
_geom_angle_publ_flag
P1 Fe1 P3 102.11(3) . . ?
P1 Fe1 Si1 84.08(3) . . ?
P2 Fe1 P1 143.70(3) . . ?
P2 Fe1 P3 99.34(3) . . ?
P2 Fe1 Si1 110.27(3) . . ?
P3 Fe1 Si1 119.08(3) . . ?
C18 P1 Fe1 111.69(8) . . ?
C18 P1 C20 100.63(11) . . ?
C18 P1 C23 102.53(11) . . ?
C20 P1 Fe1 122.49(9) . . ?
C23 P1 Fe1 115.18(8) . . ?
C23 P1 C20 101.65(11) . . ?
C29 P2 Fe1 119.47(10) . . ?
C30 P2 Fe1 114.72(10) . . ?
C30 P2 C29 98.94(15) . . ?
C30 P2 C28 100.04(15) . . ?
C28 P2 Fe1 119.07(11) . . ?
C28 P2 C29 101.03(15) . . ?
C25 P3 Fe1 121.38(10) . . ?
C27 P3 Fe1 116.12(11) . . ?
C27 P3 C25 97.03(14) . . ?
C27 P3 C26 100.17(16) . . ?
C26 P3 Fe1 117.90(10) . . ?
C26 P3 C25 100.18(14) . . ?
C1 Si1 Fe1 116.68(8) . . ?
C1 Si1 C7 103.54(11) . . ?
C7 Si1 Fe1 119.46(9) . . ?
C13 Si1 Fe1 106.71(8) . . ?
C13 Si1 C1 103.85(11) . . ?
C13 Si1 C7 105.02(11) . . ?
C6 C1 Si1 123.43(19) . . ?
C2 C1 Si1 119.78(18) . . ?
C2 C1 C6 116.8(2) . . ?
C13 C18 P1 113.99(18) . . ?
C17 C18 P1 125.75(19) . . ?
C17 C18 C13 120.2(2) . . ?
C19 C20 P1 109.76(17) . . ?
C19 C20 C21 109.4(2) . . ?
C21 C20 P1 117.0(2) . . ?
C12 C7 Si1 120.6(2) . . ?
C12 C7 C8 116.4(2) . . ?
C8 C7 Si1 123.0(2) . . ?
C4 C5 C6 120.7(2) . . ?
C18 C13 Si1 116.42(18) . . ?
C14 C13 Si1 125.42(19) . . ?
C14 C13 C18 118.2(2) . . ?
C5 C6 C1 121.3(2) . . ?
C16 C15 C14 119.8(2) . . ?
C15 C14 C13 121.4(2) . . ?
C16 C17 C18 120.2(2) . . ?
C24 C23 P1 111.50(17) . . ?
C24 C23 C22 110.9(2) . . ?
C22 C23 P1 112.22(18) . . ?
C3 C2 C1 122.0(2) . . ?
C15 C16 C17 120.2(3) . . ?
C11 C12 C7 122.5(3) . . ?
C9 C8 C7 121.7(3) . . ?
C5 C4 C3 119.3(2) . . ?
C4 C3 C2 119.9(3) . . ?
C9 C10 C11 119.7(3) . . ?
C10 C9 C8 120.5(3) . . ?
C10 C11 C12 119.3(3) . . ?

loop_
_geom_bond_atom_site_label_1
_geom_bond_atom_site_label_2
_geom_bond_distance
_geom_bond_site_symmetry_2
_geom_bond_publ_flag
Fe1 P1 2.1959(7) . ?
Fe1 P2 2.1758(7) . ?
Fe1 P3 2.2060(7) . ?
Fe1 Si1 2.2827(7) . ?
P1 C18 1.846(3) . ?
P1 C20 1.878(3) . ?
P1 C23 1.866(3) . ?
P2 C29 1.840(3) . ?
P2 C30 1.829(3) . ?
P2 C28 1.833(3) . ?
P3 C25 1.833(3) . ?
P3 C27 1.830(3) . ?
P3 C26 1.830(3) . ?
Si1 C1 1.908(2) . ?
Si1 C7 1.915(3) . ?
Si1 C13 1.904(3) . ?
C1 C6 1.398(3) . ?
C1 C2 1.392(4) . ?
C18 C13 1.402(3) . ?
C18 C17 1.397(3) . ?
C20 C19 1.524(4) . ?
C20 C21 1.529(4) . ?
C7 C12 1.396(4) . ?
C7 C8 1.396(4) . ?
C5 C6 1.387(4) . ?
C5 C4 1.372(4) . ?
C13 C14 1.396(3) . ?
C15 C14 1.390(4) . ?
C15 C16 1.376(4) . ?
C17 C16 1.386(4) . ?
C23 C24 1.524(4) . ?
C23 C22 1.529(4) . ?
C2 C3 1.387(4) . ?
C12 C11 1.392(4) . ?
C8 C9 1.389(4) . ?
C4 C3 1.382(4) . ?
C10 C9 1.374(5) . ?
C10 C11 1.386(5) . ?
